data_7720662
loop_
_publ_author_name
'Rezazgui, David'
'C&#xed;sa&#x159;ov&#xe1;, Ivana'
'&#x160;t&#x11b;pni&#x10d;ka, Petr'
'Schulz, Ji&#x159;&#xed;'

_publ_section_title
;
 Synthesis of hybrid phosphinoferrocene ligands bearing amine pendants and
 catalytic evaluation of their gold(I) complexes.
;
_journal_issue 13
_journal_name_full 'Dalton transactions (Cambridge, England : 2003)'
_journal_page_first 5397
_journal_page_last 5407
_journal_paper_doi 10.1039/d6dt00321d
_journal_volume 55
_journal_year 2026
_chemical_formula_moiety 'C26 H26 Au Cl Fe N P S, 2(C H2 Cl2)'
_chemical_formula_sum 'C28 H30 Au Cl5 Fe N P S'
_chemical_formula_weight 873.62
_space_group_crystal_system triclinic
_space_group_IT_number 2
_space_group_name_Hall '-P 1'
_space_group_name_H-M_alt 'P -1'
_atom_sites_solution_hydrogens geom
_atom_sites_solution_primary direct
_atom_sites_solution_secondary difmap
_audit_creation_method SHELXL-2017/1
_audit_update_record
;
2025-12-18 deposited with the CCDC.	2026-03-09 downloaded from the CCDC.
;
_cell_angle_alpha 108.334(4)
_cell_angle_beta 92.424(5)
_cell_angle_gamma 92.944(5)
_cell_formula_units_Z 4
_cell_length_a 9.5110(13)
_cell_length_b 17.971(2)
_cell_length_c 19.045(3)
_cell_measurement_reflns_used 4827
_cell_measurement_temperature 120(2)
_cell_measurement_theta_max 27.47
_cell_measurement_theta_min 2.36
_cell_volume 3080.0(7)
_computing_cell_refinement 'SAINT V8.40B (Bruker AXS LLC, 2019)'
_computing_data_collection 'Bruker Instrument Service vV6.2.15'
_computing_data_reduction 'SAINT V8.40B (Bruker AXS LLC, 2019)'
_computing_molecular_graphics 'PLATON (Spek, 2017)'
_computing_publication_material 'PLATON (Spek, 2017)'
_computing_structure_refinement 'SHELXL-2017 (Sheldrick, 2017)'
_computing_structure_solution 'SHELXT 2018 (Sheldrick, 2018)'
_diffrn_ambient_temperature 120(2)
_diffrn_measured_fraction_theta_full 1.000
_diffrn_measured_fraction_theta_max 0.997
_diffrn_measurement_device_type 'Bruker D8 VENTURE Kappa Duo'
_diffrn_measurement_method '\f and \w scans'
_diffrn_radiation_monochromator 'Quazar Mo multilayer optic'
_diffrn_radiation_source 'I\mS micro-focus sealed tube'
_diffrn_radiation_type MoK\a
_diffrn_radiation_wavelength 0.71073
_diffrn_reflns_av_R_equivalents 0.0534
_diffrn_reflns_av_unetI/netI 0.0337
_diffrn_reflns_Laue_measured_fraction_full 1.000
_diffrn_reflns_Laue_measured_fraction_max 0.997
_diffrn_reflns_limit_h_max 12
_diffrn_reflns_limit_h_min -12
_diffrn_reflns_limit_k_max 22
_diffrn_reflns_limit_k_min -23
_diffrn_reflns_limit_l_max 24
_diffrn_reflns_limit_l_min 0
_diffrn_reflns_number 27727
_diffrn_reflns_point_group_measured_fraction_full 1.000
_diffrn_reflns_point_group_measured_fraction_max 0.997
_diffrn_reflns_theta_full 25.242
_diffrn_reflns_theta_max 27.533
_diffrn_reflns_theta_min 2.148
_exptl_absorpt_coefficient_mu 5.803
_exptl_absorpt_correction_T_max 0.80
_exptl_absorpt_correction_T_min 0.52
_exptl_absorpt_correction_type multi-scan
_exptl_absorpt_process_details
;
Sevvana, M., Ruf, M., Us\'on, I., Sheldrick, G. M., and Herbst-Irmer, R. (2019)
"Non-merohedral twinning: from minerals to proteins"
Acta. Cryst. D75, 1040-1050.

;
_exptl_crystal_colour orange
_exptl_crystal_density_diffrn 1.884
_exptl_crystal_description bar
_exptl_crystal_F_000 1704
_exptl_crystal_size_max 0.21
_exptl_crystal_size_mid 0.10
_exptl_crystal_size_min 0.04
_refine_diff_density_max 2.330
_refine_diff_density_min -1.089
_refine_diff_density_rms 0.138
_refine_ls_extinction_method none
_refine_ls_goodness_of_fit_ref 1.028
_refine_ls_hydrogen_treatment constr
_refine_ls_matrix_type full
_refine_ls_number_parameters 686
_refine_ls_number_reflns 27727
_refine_ls_number_restraints 0
_refine_ls_restrained_S_all 1.028
_refine_ls_R_factor_all 0.0430
_refine_ls_R_factor_gt 0.0380
_refine_ls_shift/su_max 0.002
_refine_ls_shift/su_mean 0.000
_refine_ls_structure_factor_coef Fsqd
_refine_ls_weighting_details 'w=1/[\s^2^(Fo^2^)+(0.0576P)^2^+10.7359P] where P=(Fo^2^+2Fc^2^)/3'
_refine_ls_weighting_scheme calc
_refine_ls_wR_factor_gt 0.0999
_refine_ls_wR_factor_ref 0.1067
_reflns_Friedel_coverage 0.000
_reflns_number_gt 25127
_reflns_number_total 27727
_reflns_threshold_expression 'I > 2\s(I)'
_cod_data_source_file d6dt00321d3.cif
_cod_data_source_block dr603
_cod_depositor_comments 'Adding full bibliography for 7720642--7720664.cif.'
_cod_original_cell_volume 3079.9(7)
_cod_database_code 7720662
_shelx_shelxl_version_number 2017/1
_shelx_space_group_comment
;
The symmetry employed for this shelxl refinement is uniquely defined
by the following loop, which should always be used as a source of
symmetry information in preference to the above space-group names.
They are only intended as comments.
;
_shelx_estimated_absorpt_t_min 0.375
_shelx_estimated_absorpt_t_max 0.801

loop_
_space_group_symop_operation_xyz
'x, y, z'
'-x, -y, -z'

loop_
_atom_site_label
_atom_site_type_symbol
_atom_site_fract_x
_atom_site_fract_y
_atom_site_fract_z
_atom_site_U_iso_or_equiv
_atom_site_adp_type
_atom_site_occupancy
_atom_site_site_symmetry_order
_atom_site_calc_flag
_atom_site_refinement_flags_posn
_atom_site_refinement_flags_adp
_atom_site_refinement_flags_occupancy
_atom_site_disorder_assembly
_atom_site_disorder_group
Au1 Au 0.25438(2) 0.32388(2) 0.41087(2) 0.02037(6) Uani 1 1 d . . . . .
Cl1 Cl 0.26012(19) 0.32645(10) 0.29125(8) 0.0328(3) Uani 1 1 d . . . . .
Fe1 Fe 0.00910(8) 0.16490(5) 0.48840(4) 0.01920(16) Uani 1 1 d . . . . .
P1 P 0.25113(15) 0.31970(8) 0.52651(8) 0.0175(3) Uani 1 1 d . . . . .
S1 S 0.49119(17) 0.08976(10) 0.27295(9) 0.0301(3) Uani 1 1 d . . . . .
N1 N 0.2922(5) 0.1483(3) 0.4074(3) 0.0203(10) Uani 1 1 d . . . . .
C1 C 0.2201(6) 0.1516(3) 0.4718(3) 0.0205(11) Uani 1 1 d . . . . .
C2 C 0.1974(6) 0.2239(3) 0.5297(3) 0.0196(11) Uani 1 1 d . . . . .
C3 C 0.1269(6) 0.2038(3) 0.5865(3) 0.0223(11) Uani 1 1 d . . . . .
H3 H 0.099920 0.239856 0.631373 0.027 Uiso 1 1 calc R U . . .
C4 C 0.1039(7) 0.1207(4) 0.5646(3) 0.0266(13) Uani 1 1 d . . . . .
H4 H 0.058711 0.091702 0.592282 0.032 Uiso 1 1 calc R U . . .
C5 C 0.1604(6) 0.0883(3) 0.4940(4) 0.0253(12) Uani 1 1 d . . . . .
H5 H 0.158670 0.033981 0.466459 0.030 Uiso 1 1 calc R U . . .
C6 C -0.1025(8) 0.1471(6) 0.3901(4) 0.046(2) Uani 1 1 d . . . . .
H6 H -0.065792 0.128080 0.342604 0.055 Uiso 1 1 calc R U . . .
C7 C -0.1041(8) 0.2245(5) 0.4323(6) 0.049(2) Uani 1 1 d . . . . .
H7 H -0.069032 0.268053 0.418549 0.059 Uiso 1 1 calc R U . . .
C8 C -0.1646(9) 0.2289(6) 0.4978(5) 0.059(3) Uani 1 1 d . . . . .
H8 H -0.177856 0.275671 0.536876 0.071 Uiso 1 1 calc R U . . .
C9 C -0.2020(8) 0.1542(8) 0.4966(5) 0.061(3) Uani 1 1 d . . . . .
H9 H -0.246336 0.140156 0.534810 0.073 Uiso 1 1 calc R U . . .
C10 C -0.1638(9) 0.1011(5) 0.4288(5) 0.053(2) Uani 1 1 d . . . . .
H10 H -0.177404 0.045451 0.413016 0.063 Uiso 1 1 calc R U . . .
C11 C 0.4220(6) 0.3456(3) 0.5776(3) 0.0204(11) Uani 1 1 d . . . . .
C12 C 0.4817(7) 0.2970(4) 0.6131(3) 0.0257(12) Uani 1 1 d . . . . .
H12 H 0.435684 0.247538 0.609228 0.031 Uiso 1 1 calc R U . . .
C13 C 0.6096(7) 0.3215(4) 0.6542(4) 0.0301(14) Uani 1 1 d . . . . .
H13 H 0.650857 0.288441 0.678540 0.036 Uiso 1 1 calc R U . . .
C14 C 0.6765(7) 0.3925(4) 0.6602(4) 0.0314(14) Uani 1 1 d . . . . .
H14 H 0.764131 0.408257 0.688196 0.038 Uiso 1 1 calc R U . . .
C15 C 0.6175(7) 0.4415(4) 0.6256(4) 0.0317(14) Uani 1 1 d . . . . .
H15 H 0.663243 0.491406 0.630870 0.038 Uiso 1 1 calc R U . . .
C16 C 0.4912(7) 0.4178(3) 0.5832(4) 0.0272(13) Uani 1 1 d . . . . .
H16 H 0.452009 0.450692 0.558088 0.033 Uiso 1 1 calc R U . . .
C17 C 0.1397(6) 0.3896(3) 0.5860(3) 0.0207(11) Uani 1 1 d . . . . .
C18 C 0.1560(6) 0.4082(3) 0.6632(3) 0.0229(12) Uani 1 1 d . . . . .
H18 H 0.220116 0.381320 0.684541 0.028 Uiso 1 1 calc R U . . .
C19 C 0.0791(7) 0.4654(4) 0.7081(3) 0.0269(13) Uani 1 1 d . . . . .
H19 H 0.088868 0.477203 0.760375 0.032 Uiso 1 1 calc R U . . .
C20 C -0.0125(7) 0.5060(3) 0.6771(4) 0.0278(13) Uani 1 1 d . . . . .
H20 H -0.062643 0.546749 0.708249 0.033 Uiso 1 1 calc R U . . .
C21 C -0.0306(7) 0.4870(4) 0.6013(4) 0.0296(14) Uani 1 1 d . . . . .
H21 H -0.095663 0.513556 0.580199 0.035 Uiso 1 1 calc R U . . .
C22 C 0.0457(7) 0.4292(4) 0.5554(4) 0.0253(12) Uani 1 1 d . . . . .
H22 H 0.033712 0.416840 0.503163 0.030 Uiso 1 1 calc R U . . .
C23 C 0.2481(7) 0.0790(4) 0.3438(4) 0.0328(15) Uani 1 1 d . . . . .
H23A H 0.143807 0.071859 0.339294 0.039 Uiso 1 1 calc R U . . .
H23B H 0.284892 0.031772 0.352289 0.039 Uiso 1 1 calc R U . . .
C24 C 0.3010(7) 0.0867(5) 0.2724(4) 0.0371(17) Uani 1 1 d . . . . .
H24A H 0.268122 0.135375 0.265202 0.045 Uiso 1 1 calc R U . . .
H24B H 0.260803 0.041649 0.230205 0.045 Uiso 1 1 calc R U . . .
C25 C 0.5205(6) 0.1717(4) 0.3576(3) 0.0254(12) Uani 1 1 d . . . . .
H25A H 0.623068 0.181474 0.370843 0.031 Uiso 1 1 calc R U . . .
H25B H 0.485813 0.219329 0.349120 0.031 Uiso 1 1 calc R U . . .
C26 C 0.4475(6) 0.1574(4) 0.4212(3) 0.0226(12) Uani 1 1 d . . . . .
H26A H 0.481019 0.109357 0.429365 0.027 Uiso 1 1 calc R U . . .
H26B H 0.472655 0.202088 0.466863 0.027 Uiso 1 1 calc R U . . .
Au2 Au 0.33525(2) 0.28854(2) 0.88980(2) 0.01971(6) Uani 1 1 d . . . . .
Cl2 Cl 0.3355(2) 0.26993(9) 0.76529(8) 0.0353(4) Uani 1 1 d . . . . .
Fe2 Fe 0.54662(8) 0.15472(5) 0.99276(4) 0.01726(16) Uani 1 1 d . . . . .
P2 P 0.33538(15) 0.30360(8) 1.01048(7) 0.0168(3) Uani 1 1 d . . . . .
S2 S 0.03378(16) 0.05968(10) 0.76949(9) 0.0286(3) Uani 1 1 d . . . . .
N2 N 0.2503(5) 0.1260(3) 0.9098(3) 0.0193(10) Uani 1 1 d . . . . .
C51 C 0.3323(6) 0.1381(3) 0.9770(3) 0.0181(10) Uani 1 1 d . . . . .
C52 C 0.3741(6) 0.2150(3) 1.0289(3) 0.0172(10) Uani 1 1 d . . . . .
C53 C 0.4523(6) 0.2039(3) 1.0900(3) 0.0198(11) Uani 1 1 d . . . . .
H53 H 0.492305 0.244303 1.132541 0.024 Uiso 1 1 calc R U . . .
C54 C 0.4596(6) 0.1212(3) 1.0760(3) 0.0216(11) Uani 1 1 d . . . . .
H54 H 0.505995 0.097245 1.107588 0.026 Uiso 1 1 calc R U . . .
C55 C 0.3857(6) 0.0811(3) 1.0069(3) 0.0202(11) Uani 1 1 d . . . . .
H55 H 0.373969 0.025706 0.984507 0.024 Uiso 1 1 calc R U . . .
C56 C 0.6234(7) 0.1593(4) 0.8959(3) 0.0284(13) Uani 1 1 d . . . . .
H56 H 0.569147 0.162046 0.853826 0.034 Uiso 1 1 calc R U . . .
C57 C 0.6815(6) 0.2239(4) 0.9559(4) 0.0266(13) Uani 1 1 d . . . . .
H57 H 0.671541 0.277786 0.961466 0.032 Uiso 1 1 calc R U . . .
C58 C 0.7561(7) 0.1950(4) 1.0059(4) 0.0301(14) Uani 1 1 d . . . . .
H58 H 0.805893 0.225953 1.050759 0.036 Uiso 1 1 calc R U . . .
C59 C 0.7444(6) 0.1114(4) 0.9780(4) 0.0275(13) Uani 1 1 d . . . . .
H59 H 0.784950 0.076872 1.000724 0.033 Uiso 1 1 calc R U . . .
C60 C 0.6613(6) 0.0889(4) 0.9100(4) 0.0278(13) Uani 1 1 d . . . . .
H60 H 0.635509 0.036629 0.879340 0.033 Uiso 1 1 calc R U . . .
C61 C 0.1651(6) 0.3294(3) 1.0483(3) 0.0205(11) Uani 1 1 d . . . . .
C62 C 0.0768(7) 0.3705(4) 1.0160(3) 0.0251(12) Uani 1 1 d . . . . .
H62 H 0.102438 0.381849 0.972636 0.030 Uiso 1 1 calc R U . . .
C63 C -0.0500(7) 0.3950(4) 1.0477(4) 0.0285(13) Uani 1 1 d . . . . .
H63 H -0.110258 0.423389 1.025972 0.034 Uiso 1 1 calc R U . . .
C64 C -0.0874(7) 0.3782(3) 1.1103(3) 0.0261(13) Uani 1 1 d . . . . .
H64 H -0.173923 0.394459 1.131333 0.031 Uiso 1 1 calc R U . . .
C65 C 0.0005(7) 0.3375(4) 1.1428(3) 0.0256(12) Uani 1 1 d . . . . .
H65 H -0.025196 0.326853 1.186527 0.031 Uiso 1 1 calc R U . . .
C66 C 0.1263(6) 0.3121(3) 1.1117(3) 0.0204(11) Uani 1 1 d . . . . .
H66 H 0.185460 0.283238 1.133417 0.024 Uiso 1 1 calc R U . . .
C67 C 0.4566(6) 0.3828(3) 1.0686(3) 0.0209(11) Uani 1 1 d . . . . .
C68 C 0.5449(6) 0.4239(3) 1.0351(3) 0.0206(11) Uani 1 1 d . . . . .
H68 H 0.548403 0.406662 0.982711 0.025 Uiso 1 1 calc R U . . .
C69 C 0.6277(6) 0.4897(3) 1.0774(4) 0.0261(13) Uani 1 1 d . . . . .
H69 H 0.688039 0.517100 1.053958 0.031 Uiso 1 1 calc R U . . .
C70 C 0.6228(7) 0.5156(4) 1.1536(4) 0.0291(14) Uani 1 1 d . . . . .
H70 H 0.677817 0.561545 1.182346 0.035 Uiso 1 1 calc R U . . .
C71 C 0.5380(7) 0.4748(4) 1.1879(4) 0.0287(13) Uani 1 1 d . . . . .
H71 H 0.537334 0.491613 1.240404 0.034 Uiso 1 1 calc R U . . .
C72 C 0.4534(6) 0.4090(3) 1.1459(3) 0.0236(12) Uani 1 1 d . . . . .
H72 H 0.393421 0.381842 1.169752 0.028 Uiso 1 1 calc R U . . .
C73 C 0.2807(6) 0.0557(4) 0.8502(3) 0.0268(13) Uani 1 1 d . . . . .
H73A H 0.236428 0.008684 0.859169 0.032 Uiso 1 1 calc R U . . .
H73B H 0.383849 0.050757 0.849730 0.032 Uiso 1 1 calc R U . . .
C74 C 0.2241(7) 0.0595(4) 0.7747(4) 0.0308(14) Uani 1 1 d . . . . .
H74A H 0.253636 0.013744 0.734816 0.037 Uiso 1 1 calc R U . . .
H74B H 0.265309 0.107765 0.766753 0.037 Uiso 1 1 calc R U . . .
C75 C 0.0189(6) 0.1406(4) 0.8535(3) 0.0254(12) Uani 1 1 d . . . . .
H75A H 0.057128 0.189789 0.846213 0.030 Uiso 1 1 calc R U . . .
H75B H -0.081985 0.146243 0.863363 0.030 Uiso 1 1 calc R U . . .
C76 C 0.0967(6) 0.1294(3) 0.9198(3) 0.0204(11) Uani 1 1 d . . . . .
H76A H 0.080402 0.173369 0.964731 0.024 Uiso 1 1 calc R U . . .
H76B H 0.059438 0.080000 0.927005 0.024 Uiso 1 1 calc R U . . .
C1S C 0.8067(12) 0.3358(6) 0.8401(5) 0.064(3) Uani 1 1 d . . . . .
H1S1 H 0.816188 0.314064 0.881648 0.077 Uiso 1 1 calc R U . . .
H1S2 H 0.724446 0.307469 0.807267 0.077 Uiso 1 1 calc R U . . .
Cl1S Cl 0.7762(3) 0.43608(16) 0.87544(14) 0.0682(7) Uani 1 1 d . . . . .
Cl2S Cl 0.9573(3) 0.31992(15) 0.79076(16) 0.0698(7) Uani 1 1 d . . . . .
C2S C 0.6473(9) 0.4005(4) 0.3417(4) 0.0402(17) Uani 1 1 d . . . . .
H2S1 H 0.545631 0.400913 0.328560 0.048 Uiso 1 1 calc R U . . .
H2S2 H 0.694737 0.450145 0.339826 0.048 Uiso 1 1 calc R U . . .
Cl3S Cl 0.7182(3) 0.32046(13) 0.27697(13) 0.0555(5) Uani 1 1 d . . . . .
Cl4S Cl 0.6693(3) 0.39523(12) 0.43229(11) 0.0502(5) Uani 1 1 d . . . . .
C3S C 1.0068(7) 0.1361(4) 0.1889(4) 0.0330(14) Uani 1 1 d . . . . .
H3S1 H 1.014421 0.096633 0.215086 0.040 Uiso 1 1 calc R U . . .
H3S2 H 1.060435 0.185044 0.219471 0.040 Uiso 1 1 calc R U . . .
Cl5S Cl 1.0811(2) 0.10109(13) 0.10210(11) 0.0483(5) Uani 1 1 d . . . . .
Cl6S Cl 0.8286(2) 0.15469(11) 0.17902(12) 0.0433(4) Uani 1 1 d . . . . .
C4S C 0.5402(8) 0.1061(4) 0.6834(4) 0.0389(16) Uani 1 1 d . . . . .
H4S1 H 0.483145 0.149923 0.709251 0.047 Uiso 1 1 calc R U . . .
H4S2 H 0.521514 0.062750 0.704153 0.047 Uiso 1 1 calc R U . . .
Cl7S Cl 0.7201(2) 0.13783(11) 0.69966(11) 0.0427(4) Uani 1 1 d . . . . .
Cl8S Cl 0.4879(2) 0.07343(13) 0.58826(12) 0.0503(5) Uani 1 1 d . . . . .

loop_
_atom_site_aniso_label
_atom_site_aniso_U_11
_atom_site_aniso_U_22
_atom_site_aniso_U_33
_atom_site_aniso_U_23
_atom_site_aniso_U_13
_atom_site_aniso_U_12
Au1 0.02157(11) 0.02381(11) 0.01733(11) 0.00831(8) 0.00186(8) 0.00429(8)
Cl1 0.0419(9) 0.0410(8) 0.0206(7) 0.0157(6) 0.0040(6) 0.0092(7)
Fe1 0.0138(4) 0.0226(4) 0.0206(4) 0.0062(3) 0.0007(3) 0.0004(3)
P1 0.0167(6) 0.0199(6) 0.0162(6) 0.0061(5) 0.0009(5) 0.0019(5)
S1 0.0222(7) 0.0386(9) 0.0264(8) 0.0047(6) 0.0049(6) 0.0083(6)
N1 0.013(2) 0.025(2) 0.019(2) 0.0017(18) 0.0006(18) 0.0014(18)
C1 0.017(3) 0.020(3) 0.022(3) 0.004(2) -0.006(2) 0.000(2)
C2 0.015(2) 0.021(3) 0.021(3) 0.005(2) -0.001(2) 0.002(2)
C3 0.022(3) 0.027(3) 0.020(3) 0.012(2) -0.002(2) 0.000(2)
C4 0.025(3) 0.031(3) 0.028(3) 0.017(3) -0.002(2) 0.000(2)
C5 0.019(3) 0.021(3) 0.036(3) 0.010(2) -0.004(2) 0.000(2)
C6 0.029(4) 0.089(6) 0.022(3) 0.017(4) -0.001(3) 0.027(4)
C7 0.022(3) 0.047(4) 0.091(7) 0.044(5) -0.016(4) -0.003(3)
C8 0.029(4) 0.056(5) 0.066(6) -0.019(4) -0.017(4) 0.023(4)
C9 0.016(3) 0.144(10) 0.037(4) 0.049(5) -0.001(3) 0.003(5)
C10 0.042(4) 0.032(4) 0.078(6) 0.017(4) -0.040(4) -0.008(3)
C11 0.017(3) 0.026(3) 0.019(3) 0.007(2) 0.004(2) 0.002(2)
C12 0.025(3) 0.030(3) 0.023(3) 0.011(2) -0.001(2) -0.003(2)
C13 0.027(3) 0.041(4) 0.027(3) 0.019(3) -0.007(3) -0.006(3)
C14 0.018(3) 0.043(4) 0.033(3) 0.012(3) -0.003(3) -0.004(3)
C15 0.022(3) 0.028(3) 0.042(4) 0.008(3) 0.005(3) -0.005(2)
C16 0.027(3) 0.021(3) 0.035(3) 0.010(2) 0.002(3) 0.001(2)
C17 0.018(3) 0.021(3) 0.023(3) 0.007(2) 0.004(2) -0.001(2)
C18 0.020(3) 0.027(3) 0.022(3) 0.008(2) 0.000(2) 0.004(2)
C19 0.024(3) 0.028(3) 0.024(3) 0.002(2) 0.000(2) 0.000(2)
C20 0.025(3) 0.019(3) 0.036(3) 0.002(2) 0.009(3) 0.004(2)
C21 0.023(3) 0.030(3) 0.043(4) 0.019(3) 0.012(3) 0.008(2)
C22 0.024(3) 0.027(3) 0.029(3) 0.013(2) 0.007(2) 0.005(2)
C23 0.019(3) 0.033(3) 0.033(3) -0.009(3) 0.002(3) -0.001(2)
C24 0.023(3) 0.050(4) 0.025(3) -0.006(3) -0.001(3) 0.006(3)
C25 0.017(3) 0.029(3) 0.030(3) 0.008(2) 0.002(2) 0.001(2)
C26 0.013(3) 0.029(3) 0.025(3) 0.006(2) 0.000(2) 0.005(2)
Au2 0.02389(11) 0.01992(10) 0.01585(10) 0.00617(7) 0.00197(8) 0.00275(8)
Cl2 0.0594(11) 0.0313(8) 0.0173(7) 0.0088(6) 0.0060(7) 0.0113(7)
Fe2 0.0137(4) 0.0190(4) 0.0193(4) 0.0063(3) 0.0014(3) 0.0014(3)
P2 0.0174(6) 0.0183(6) 0.0150(6) 0.0054(5) 0.0010(5) 0.0015(5)
S2 0.0189(7) 0.0332(8) 0.0283(8) 0.0038(6) -0.0059(6) -0.0023(6)
N2 0.013(2) 0.021(2) 0.022(2) 0.0035(18) -0.0001(18) 0.0006(17)
C51 0.011(2) 0.020(3) 0.025(3) 0.008(2) 0.004(2) 0.002(2)
C52 0.016(3) 0.017(2) 0.020(3) 0.006(2) 0.002(2) 0.0033(19)
C53 0.021(3) 0.022(3) 0.017(3) 0.007(2) 0.003(2) 0.003(2)
C54 0.021(3) 0.025(3) 0.024(3) 0.014(2) 0.005(2) 0.006(2)
C55 0.018(3) 0.019(3) 0.027(3) 0.011(2) 0.004(2) 0.002(2)
C56 0.022(3) 0.042(4) 0.022(3) 0.011(3) 0.006(2) 0.006(3)
C57 0.022(3) 0.029(3) 0.035(3) 0.017(3) 0.009(2) 0.001(2)
C58 0.018(3) 0.037(3) 0.035(3) 0.010(3) 0.000(2) -0.001(2)
C59 0.013(3) 0.036(3) 0.039(4) 0.019(3) 0.007(2) 0.006(2)
C60 0.015(3) 0.031(3) 0.034(3) 0.005(3) 0.009(2) 0.001(2)
C61 0.017(3) 0.022(3) 0.020(3) 0.004(2) 0.001(2) 0.001(2)
C62 0.026(3) 0.027(3) 0.026(3) 0.012(2) 0.001(2) 0.007(2)
C63 0.019(3) 0.029(3) 0.036(3) 0.009(3) -0.003(3) 0.006(2)
C64 0.021(3) 0.025(3) 0.027(3) 0.000(2) 0.000(2) 0.003(2)
C65 0.023(3) 0.027(3) 0.024(3) 0.004(2) 0.005(2) 0.000(2)
C66 0.021(3) 0.021(3) 0.021(3) 0.009(2) 0.000(2) 0.001(2)
C67 0.024(3) 0.016(2) 0.022(3) 0.005(2) 0.001(2) 0.005(2)
C68 0.023(3) 0.021(3) 0.019(3) 0.008(2) 0.000(2) 0.006(2)
C69 0.020(3) 0.022(3) 0.039(3) 0.015(2) -0.007(3) -0.002(2)
C70 0.033(3) 0.020(3) 0.030(3) 0.003(2) -0.013(3) 0.004(2)
C71 0.030(3) 0.027(3) 0.025(3) 0.003(2) -0.005(3) 0.004(2)
C72 0.024(3) 0.025(3) 0.020(3) 0.004(2) 0.001(2) 0.003(2)
C73 0.019(3) 0.024(3) 0.030(3) -0.003(2) -0.003(2) 0.005(2)
C74 0.019(3) 0.038(3) 0.024(3) -0.005(3) -0.002(2) 0.000(2)
C75 0.015(3) 0.031(3) 0.030(3) 0.009(2) 0.000(2) 0.001(2)
C76 0.011(2) 0.025(3) 0.026(3) 0.007(2) 0.002(2) 0.000(2)
C1S 0.082(8) 0.057(5) 0.048(5) 0.011(4) 0.018(5) -0.022(5)
Cl1S 0.089(2) 0.0712(15) 0.0495(13) 0.0225(11) 0.0103(12) 0.0286(14)
Cl2S 0.0875(19) 0.0620(14) 0.0763(17) 0.0387(13) 0.0375(15) 0.0228(13)
C2S 0.041(4) 0.039(4) 0.046(4) 0.020(3) 0.013(3) 0.005(3)
Cl3S 0.0586(13) 0.0477(11) 0.0550(12) 0.0058(9) 0.0250(10) 0.0062(9)
Cl4S 0.0670(14) 0.0473(10) 0.0421(10) 0.0207(8) 0.0080(9) 0.0136(9)
C3S 0.030(3) 0.040(4) 0.030(3) 0.013(3) 0.002(3) 0.002(3)
Cl5S 0.0525(12) 0.0542(11) 0.0452(10) 0.0224(9) 0.0203(9) 0.0110(9)
Cl6S 0.0303(9) 0.0361(9) 0.0640(12) 0.0160(8) 0.0027(8) 0.0069(7)
C4S 0.038(4) 0.040(4) 0.042(4) 0.016(3) 0.016(3) 0.014(3)
Cl7S 0.0421(10) 0.0391(9) 0.0453(10) 0.0119(7) -0.0036(8) 0.0026(7)
Cl8S 0.0494(12) 0.0524(11) 0.0526(12) 0.0251(9) -0.0156(9) -0.0042(9)

loop_
_atom_type_symbol
_atom_type_description
_atom_type_scat_dispersion_real
_atom_type_scat_dispersion_imag
_atom_type_scat_source
C C 0.0033 0.0016 'International Tables Vol C Tables 4.2.6.8 and 6.1.1.4'
H H 0.0000 0.0000 'International Tables Vol C Tables 4.2.6.8 and 6.1.1.4'
Au Au -2.0133 8.8022 'International Tables Vol C Tables 4.2.6.8 and 6.1.1.4'
Cl Cl 0.1484 0.1585 'International Tables Vol C Tables 4.2.6.8 and 6.1.1.4'
Fe Fe 0.3463 0.8444 'International Tables Vol C Tables 4.2.6.8 and 6.1.1.4'
N N 0.0061 0.0033 'International Tables Vol C Tables 4.2.6.8 and 6.1.1.4'
P P 0.1023 0.0942 'International Tables Vol C Tables 4.2.6.8 and 6.1.1.4'
S S 0.1246 0.1234 'International Tables Vol C Tables 4.2.6.8 and 6.1.1.4'

loop_
_geom_angle_atom_site_label_1
_geom_angle_atom_site_label_2
_geom_angle_atom_site_label_3
_geom_angle
_geom_angle_site_symmetry_1
_geom_angle_site_symmetry_3
_geom_angle_publ_flag
P1 Au1 Cl1 179.04(6) . . ?
C9 Fe1 C2 148.5(4) . . ?
C9 Fe1 C10 40.9(4) . . ?
C2 Fe1 C10 169.6(4) . . ?
C9 Fe1 C6 67.0(3) . . ?
C2 Fe1 C6 131.6(3) . . ?
C10 Fe1 C6 39.9(4) . . ?
C9 Fe1 C3 115.5(3) . . ?
C2 Fe1 C3 41.0(2) . . ?
C10 Fe1 C3 148.4(3) . . ?
C6 Fe1 C3 169.3(3) . . ?
C9 Fe1 C8 39.2(4) . . ?
C2 Fe1 C8 117.6(3) . . ?
C10 Fe1 C8 67.3(3) . . ?
C6 Fe1 C8 66.5(3) . . ?
C3 Fe1 C8 108.4(3) . . ?
C9 Fe1 C7 65.9(4) . . ?
C2 Fe1 C7 110.7(3) . . ?
C10 Fe1 C7 66.6(3) . . ?
C6 Fe1 C7 39.2(4) . . ?
C3 Fe1 C7 131.0(3) . . ?
C8 Fe1 C7 39.4(4) . . ?
C9 Fe1 C1 168.5(4) . . ?
C2 Fe1 C1 41.5(2) . . ?
C10 Fe1 C1 130.0(3) . . ?
C6 Fe1 C1 110.5(3) . . ?
C3 Fe1 C1 69.1(2) . . ?
C8 Fe1 C1 151.5(4) . . ?
C7 Fe1 C1 119.9(3) . . ?
C9 Fe1 C4 107.6(3) . . ?
C2 Fe1 C4 68.8(2) . . ?
C10 Fe1 C4 116.2(3) . . ?
C6 Fe1 C4 150.0(3) . . ?
C3 Fe1 C4 40.6(2) . . ?
C8 Fe1 C4 129.1(4) . . ?
C7 Fe1 C4 167.6(4) . . ?
C1 Fe1 C4 68.5(2) . . ?
C9 Fe1 C5 129.6(4) . . ?
C2 Fe1 C5 69.0(2) . . ?
C10 Fe1 C5 108.3(3) . . ?
C6 Fe1 C5 118.7(3) . . ?
C3 Fe1 C5 68.5(2) . . ?
C8 Fe1 C5 166.9(4) . . ?
C7 Fe1 C5 151.8(3) . . ?
C1 Fe1 C5 40.7(2) . . ?
C4 Fe1 C5 40.5(3) . . ?
C2 P1 C11 105.7(3) . . ?
C2 P1 C17 107.7(3) . . ?
C11 P1 C17 102.2(3) . . ?
C2 P1 Au1 112.33(19) . . ?
C11 P1 Au1 113.47(19) . . ?
C17 P1 Au1 114.6(2) . . ?
C24 S1 C25 95.4(3) . . ?
C1 N1 C23 113.4(5) . . ?
C1 N1 C26 112.9(4) . . ?
C23 N1 C26 111.6(4) . . ?
N1 C1 C5 128.9(5) . . ?
N1 C1 C2 123.9(5) . . ?
C5 C1 C2 107.2(5) . . ?
N1 C1 Fe1 128.3(4) . . ?
C5 C1 Fe1 69.9(3) . . ?
C2 C1 Fe1 68.1(3) . . ?
C3 C2 C1 107.8(5) . . ?
C3 C2 P1 128.2(4) . . ?
C1 C2 P1 123.9(4) . . ?
C3 C2 Fe1 69.9(3) . . ?
C1 C2 Fe1 70.4(3) . . ?
P1 C2 Fe1 125.1(3) . . ?
C4 C3 C2 108.4(5) . . ?
C4 C3 Fe1 70.5(3) . . ?
C2 C3 Fe1 69.1(3) . . ?
C4 C3 H3 125.8 . . ?
C2 C3 H3 125.8 . . ?
Fe1 C3 H3 126.2 . . ?
C3 C4 C5 108.3(5) . . ?
C3 C4 Fe1 68.9(3) . . ?
C5 C4 Fe1 69.9(3) . . ?
C3 C4 H4 125.8 . . ?
C5 C4 H4 125.8 . . ?
Fe1 C4 H4 126.8 . . ?
C4 C5 C1 108.3(5) . . ?
C4 C5 Fe1 69.6(3) . . ?
C1 C5 Fe1 69.5(3) . . ?
C4 C5 H5 125.9 . . ?
C1 C5 H5 125.9 . . ?
Fe1 C5 H5 126.7 . . ?
C7 C6 C10 108.4(7) . . ?
C7 C6 Fe1 70.7(5) . . ?
C10 C6 Fe1 69.9(4) . . ?
C7 C6 H6 125.8 . . ?
C10 C6 H6 125.8 . . ?
Fe1 C6 H6 125.2 . . ?
C6 C7 C8 109.0(7) . . ?
C6 C7 Fe1 70.0(4) . . ?
C8 C7 Fe1 70.2(5) . . ?
C6 C7 H7 125.5 . . ?
C8 C7 H7 125.5 . . ?
Fe1 C7 H7 125.9 . . ?
C9 C8 C7 107.9(7) . . ?
C9 C8 Fe1 69.7(5) . . ?
C7 C8 Fe1 70.5(4) . . ?
C9 C8 H8 126.0 . . ?
C7 C8 H8 126.0 . . ?
Fe1 C8 H8 125.4 . . ?
C8 C9 C10 108.6(8) . . ?
C8 C9 Fe1 71.1(5) . . ?
C10 C9 Fe1 69.9(5) . . ?
C8 C9 H9 125.7 . . ?
C10 C9 H9 125.7 . . ?
Fe1 C9 H9 124.8 . . ?
C6 C10 C9 106.1(8) . . ?
C6 C10 Fe1 70.2(4) . . ?
C9 C10 Fe1 69.2(4) . . ?
C6 C10 H10 127.0 . . ?
C9 C10 H10 127.0 . . ?
Fe1 C10 H10 125.3 . . ?
C12 C11 C16 119.8(6) . . ?
C12 C11 P1 121.7(5) . . ?
C16 C11 P1 118.5(5) . . ?
C13 C12 C11 119.3(6) . . ?
C13 C12 H12 120.4 . . ?
C11 C12 H12 120.4 . . ?
C14 C13 C12 120.8(6) . . ?
C14 C13 H13 119.6 . . ?
C12 C13 H13 119.6 . . ?
C13 C14 C15 120.3(6) . . ?
C13 C14 H14 119.8 . . ?
C15 C14 H14 119.8 . . ?
C14 C15 C16 119.9(6) . . ?
C14 C15 H15 120.1 . . ?
C16 C15 H15 120.1 . . ?
C15 C16 C11 119.9(6) . . ?
C15 C16 H16 120.1 . . ?
C11 C16 H16 120.1 . . ?
C22 C17 C18 119.5(5) . . ?
C22 C17 P1 120.1(4) . . ?
C18 C17 P1 120.3(4) . . ?
C19 C18 C17 120.0(6) . . ?
C19 C18 H18 120.0 . . ?
C17 C18 H18 120.0 . . ?
C18 C19 C20 120.2(6) . . ?
C18 C19 H19 119.9 . . ?
C20 C19 H19 119.9 . . ?
C21 C20 C19 119.9(6) . . ?
C21 C20 H20 120.0 . . ?
C19 C20 H20 120.0 . . ?
C20 C21 C22 120.4(6) . . ?
C20 C21 H21 119.8 . . ?
C22 C21 H21 119.8 . . ?
C21 C22 C17 120.0(6) . . ?
C21 C22 H22 120.0 . . ?
C17 C22 H22 120.0 . . ?
N1 C23 C24 111.7(6) . . ?
N1 C23 H23A 109.3 . . ?
C24 C23 H23A 109.3 . . ?
N1 C23 H23B 109.3 . . ?
C24 C23 H23B 109.3 . . ?
H23A C23 H23B 107.9 . . ?
C23 C24 S1 111.8(5) . . ?
C23 C24 H24A 109.3 . . ?
S1 C24 H24A 109.3 . . ?
C23 C24 H24B 109.3 . . ?
S1 C24 H24B 109.3 . . ?
H24A C24 H24B 107.9 . . ?
C26 C25 S1 112.5(4) . . ?
C26 C25 H25A 109.1 . . ?
S1 C25 H25A 109.1 . . ?
C26 C25 H25B 109.1 . . ?
S1 C25 H25B 109.1 . . ?
H25A C25 H25B 107.8 . . ?
N1 C26 C25 111.9(5) . . ?
N1 C26 H26A 109.2 . . ?
C25 C26 H26A 109.2 . . ?
N1 C26 H26B 109.2 . . ?
C25 C26 H26B 109.2 . . ?
H26A C26 H26B 107.9 . . ?
P2 Au2 Cl2 178.64(5) . . ?
C57 Fe2 C52 108.6(2) . . ?
C57 Fe2 C56 40.7(3) . . ?
C52 Fe2 C56 118.1(2) . . ?
C57 Fe2 C51 129.1(2) . . ?
C52 Fe2 C51 41.6(2) . . ?
C56 Fe2 C51 107.6(2) . . ?
C57 Fe2 C60 68.6(3) . . ?
C52 Fe2 C60 151.6(2) . . ?
C56 Fe2 C60 41.1(3) . . ?
C51 Fe2 C60 116.9(2) . . ?
C57 Fe2 C53 118.7(2) . . ?
C52 Fe2 C53 40.9(2) . . ?
C56 Fe2 C53 152.1(2) . . ?
C51 Fe2 C53 69.1(2) . . ?
C60 Fe2 C53 165.8(3) . . ?
C57 Fe2 C55 166.8(3) . . ?
C52 Fe2 C55 69.1(2) . . ?
C56 Fe2 C55 127.9(3) . . ?
C51 Fe2 C55 40.7(2) . . ?
C60 Fe2 C55 106.9(2) . . ?
C53 Fe2 C55 68.6(2) . . ?
C57 Fe2 C54 152.0(3) . . ?
C52 Fe2 C54 68.7(2) . . ?
C56 Fe2 C54 165.8(3) . . ?
C51 Fe2 C54 68.5(2) . . ?
C60 Fe2 C54 127.3(3) . . ?
C53 Fe2 C54 40.8(2) . . ?
C55 Fe2 C54 40.5(2) . . ?
C57 Fe2 C58 40.1(3) . . ?
C52 Fe2 C58 129.0(2) . . ?
C56 Fe2 C58 67.9(3) . . ?
C51 Fe2 C58 167.5(2) . . ?
C60 Fe2 C58 68.1(3) . . ?
C53 Fe2 C58 109.0(3) . . ?
C55 Fe2 C58 151.2(3) . . ?
C54 Fe2 C58 118.7(3) . . ?
C57 Fe2 C59 67.9(3) . . ?
C52 Fe2 C59 166.8(3) . . ?
C56 Fe2 C59 68.2(3) . . ?
C51 Fe2 C59 150.4(2) . . ?
C60 Fe2 C59 40.4(3) . . ?
C53 Fe2 C59 128.5(3) . . ?
C55 Fe2 C59 117.3(2) . . ?
C54 Fe2 C59 108.0(2) . . ?
C58 Fe2 C59 40.3(3) . . ?
C52 P2 C67 108.3(3) . . ?
C52 P2 C61 106.1(3) . . ?
C67 P2 C61 103.3(3) . . ?
C52 P2 Au2 111.43(18) . . ?
C67 P2 Au2 114.5(2) . . ?
C61 P2 Au2 112.64(19) . . ?
C75 S2 C74 97.1(3) . . ?
C51 N2 C73 114.1(5) . . ?
C51 N2 C76 113.2(4) . . ?
C73 N2 C76 111.2(4) . . ?
N2 C51 C55 128.7(5) . . ?
N2 C51 C52 123.6(5) . . ?
C55 C51 C52 107.7(5) . . ?
N2 C51 Fe2 126.9(4) . . ?
C55 C51 Fe2 70.1(3) . . ?
C52 C51 Fe2 69.1(3) . . ?
C53 C52 C51 107.7(5) . . ?
C53 C52 P2 130.0(4) . . ?
C51 C52 P2 122.2(4) . . ?
C53 C52 Fe2 70.2(3) . . ?
C51 C52 Fe2 69.4(3) . . ?
P2 C52 Fe2 123.4(3) . . ?
C52 C53 C54 107.9(5) . . ?
C52 C53 Fe2 69.0(3) . . ?
C54 C53 Fe2 69.7(3) . . ?
C52 C53 H53 126.1 . . ?
C54 C53 H53 126.1 . . ?
Fe2 C53 H53 126.8 . . ?
C55 C54 C53 108.5(5) . . ?
C55 C54 Fe2 69.7(3) . . ?
C53 C54 Fe2 69.5(3) . . ?
C55 C54 H54 125.8 . . ?
C53 C54 H54 125.8 . . ?
Fe2 C54 H54 126.6 . . ?
C54 C55 C51 108.3(5) . . ?
C54 C55 Fe2 69.8(3) . . ?
C51 C55 Fe2 69.1(3) . . ?
C54 C55 H55 125.9 . . ?
C51 C55 H55 125.9 . . ?
Fe2 C55 H55 126.8 . . ?
C57 C56 C60 107.6(6) . . ?
C57 C56 Fe2 69.6(3) . . ?
C60 C56 Fe2 69.7(4) . . ?
C57 C56 H56 126.2 . . ?
C60 C56 H56 126.2 . . ?
Fe2 C56 H56 126.1 . . ?
C58 C57 C56 108.5(6) . . ?
C58 C57 Fe2 71.0(4) . . ?
C56 C57 Fe2 69.7(4) . . ?
C58 C57 H57 125.7 . . ?
C56 C57 H57 125.7 . . ?
Fe2 C57 H57 125.2 . . ?
C57 C58 C59 108.3(6) . . ?
C57 C58 Fe2 69.0(4) . . ?
C59 C58 Fe2 70.1(4) . . ?
C57 C58 H58 125.8 . . ?
C59 C58 H58 125.8 . . ?
Fe2 C58 H58 126.7 . . ?
C60 C59 C58 107.8(6) . . ?
C60 C59 Fe2 68.9(3) . . ?
C58 C59 Fe2 69.6(4) . . ?
C60 C59 H59 126.1 . . ?
C58 C59 H59 126.1 . . ?
Fe2 C59 H59 127.0 . . ?
C59 C60 C56 107.7(6) . . ?
C59 C60 Fe2 70.7(4) . . ?
C56 C60 Fe2 69.2(3) . . ?
C59 C60 H60 126.2 . . ?
C56 C60 H60 126.2 . . ?
Fe2 C60 H60 125.5 . . ?
C62 C61 C66 119.9(5) . . ?
C62 C61 P2 119.5(5) . . ?
C66 C61 P2 120.6(4) . . ?
C61 C62 C63 119.8(6) . . ?
C61 C62 H62 120.1 . . ?
C63 C62 H62 120.1 . . ?
C64 C63 C62 120.1(6) . . ?
C64 C63 H63 120.0 . . ?
C62 C63 H63 120.0 . . ?
C63 C64 C65 120.3(6) . . ?
C63 C64 H64 119.8 . . ?
C65 C64 H64 119.8 . . ?
C64 C65 C66 120.3(6) . . ?
C64 C65 H65 119.8 . . ?
C66 C65 H65 119.8 . . ?
C65 C66 C61 119.6(5) . . ?
C65 C66 H66 120.2 . . ?
C61 C66 H66 120.2 . . ?
C68 C67 C72 118.8(5) . . ?
C68 C67 P2 119.0(4) . . ?
C72 C67 P2 121.9(5) . . ?
C69 C68 C67 120.7(5) . . ?
C69 C68 H68 119.7 . . ?
C67 C68 H68 119.7 . . ?
C70 C69 C68 120.2(6) . . ?
C70 C69 H69 119.9 . . ?
C68 C69 H69 119.9 . . ?
C71 C70 C69 120.0(6) . . ?
C71 C70 H70 120.0 . . ?
C69 C70 H70 120.0 . . ?
C70 C71 C72 120.3(6) . . ?
C70 C71 H71 119.9 . . ?
C72 C71 H71 119.9 . . ?
C71 C72 C67 120.1(6) . . ?
C71 C72 H72 120.0 . . ?
C67 C72 H72 120.0 . . ?
N2 C73 C74 110.8(5) . . ?
N2 C73 H73A 109.5 . . ?
C74 C73 H73A 109.5 . . ?
N2 C73 H73B 109.5 . . ?
C74 C73 H73B 109.5 . . ?
H73A C73 H73B 108.1 . . ?
C73 C74 S2 111.4(5) . . ?
C73 C74 H74A 109.4 . . ?
S2 C74 H74A 109.4 . . ?
C73 C74 H74B 109.4 . . ?
S2 C74 H74B 109.4 . . ?
H74A C74 H74B 108.0 . . ?
C76 C75 S2 112.5(4) . . ?
C76 C75 H75A 109.1 . . ?
S2 C75 H75A 109.1 . . ?
C76 C75 H75B 109.1 . . ?
S2 C75 H75B 109.1 . . ?
H75A C75 H75B 107.8 . . ?
N2 C76 C75 111.2(5) . . ?
N2 C76 H76A 109.4 . . ?
C75 C76 H76A 109.4 . . ?
N2 C76 H76B 109.4 . . ?
C75 C76 H76B 109.4 . . ?
H76A C76 H76B 108.0 . . ?
Cl2S C1S Cl1S 112.4(5) . . ?
Cl2S C1S H1S1 109.1 . . ?
Cl1S C1S H1S1 109.1 . . ?
Cl2S C1S H1S2 109.1 . . ?
Cl1S C1S H1S2 109.1 . . ?
H1S1 C1S H1S2 107.9 . . ?
Cl3S C2S Cl4S 111.3(4) . . ?
Cl3S C2S H2S1 109.4 . . ?
Cl4S C2S H2S1 109.4 . . ?
Cl3S C2S H2S2 109.4 . . ?
Cl4S C2S H2S2 109.4 . . ?
H2S1 C2S H2S2 108.0 . . ?
Cl6S C3S Cl5S 111.5(4) . . ?
Cl6S C3S H3S1 109.3 . . ?
Cl5S C3S H3S1 109.3 . . ?
Cl6S C3S H3S2 109.3 . . ?
Cl5S C3S H3S2 109.3 . . ?
H3S1 C3S H3S2 108.0 . . ?
Cl7S C4S Cl8S 112.0(4) . . ?
Cl7S C4S H4S1 109.2 . . ?
Cl8S C4S H4S1 109.2 . . ?
Cl7S C4S H4S2 109.2 . . ?
Cl8S C4S H4S2 109.2 . . ?
H4S1 C4S H4S2 107.9 . . ?

loop_
_geom_bond_atom_site_label_1
_geom_bond_atom_site_label_2
_geom_bond_distance
_geom_bond_site_symmetry_2
_geom_bond_publ_flag
Au1 P1 2.2286(14) . ?
Au1 Cl1 2.2961(15) . ?
Fe1 C9 2.025(8) . ?
Fe1 C2 2.028(6) . ?
Fe1 C10 2.034(7) . ?
Fe1 C6 2.038(7) . ?
Fe1 C3 2.039(6) . ?
Fe1 C8 2.043(7) . ?
Fe1 C7 2.046(7) . ?
Fe1 C1 2.059(6) . ?
Fe1 C4 2.059(6) . ?
Fe1 C5 2.065(6) . ?
P1 C2 1.790(6) . ?
P1 C11 1.818(6) . ?
P1 C17 1.824(6) . ?
S1 C24 1.806(7) . ?
S1 C25 1.809(6) . ?
N1 C1 1.416(8) . ?
N1 C23 1.466(7) . ?
N1 C26 1.481(7) . ?
C1 C5 1.433(8) . ?
C1 C2 1.449(8) . ?
C2 C3 1.426(8) . ?
C3 C4 1.421(8) . ?
C3 H3 0.9500 . ?
C4 C5 1.427(9) . ?
C4 H4 0.9500 . ?
C5 H5 0.9500 . ?
C6 C7 1.371(12) . ?
C6 C10 1.391(13) . ?
C6 H6 0.9500 . ?
C7 C8 1.377(14) . ?
C7 H7 0.9500 . ?
C8 C9 1.363(15) . ?
C8 H8 0.9500 . ?
C9 C10 1.417(14) . ?
C9 H9 0.9500 . ?
C10 H10 0.9500 . ?
C11 C12 1.391(8) . ?
C11 C16 1.395(8) . ?
C12 C13 1.391(9) . ?
C12 H12 0.9500 . ?
C13 C14 1.366(9) . ?
C13 H13 0.9500 . ?
C14 C15 1.382(10) . ?
C14 H14 0.9500 . ?
C15 C16 1.387(9) . ?
C15 H15 0.9500 . ?
C16 H16 0.9500 . ?
C17 C22 1.389(8) . ?
C17 C18 1.400(8) . ?
C18 C19 1.380(8) . ?
C18 H18 0.9500 . ?
C19 C20 1.389(9) . ?
C19 H19 0.9500 . ?
C20 C21 1.376(10) . ?
C20 H20 0.9500 . ?
C21 C22 1.388(9) . ?
C21 H21 0.9500 . ?
C22 H22 0.9500 . ?
C23 C24 1.515(10) . ?
C23 H23A 0.9900 . ?
C23 H23B 0.9900 . ?
C24 H24A 0.9900 . ?
C24 H24B 0.9900 . ?
C25 C26 1.505(9) . ?
C25 H25A 0.9900 . ?
C25 H25B 0.9900 . ?
C26 H26A 0.9900 . ?
C26 H26B 0.9900 . ?
Au2 P2 2.2280(14) . ?
Au2 Cl2 2.2884(15) . ?
Fe2 C57 2.036(6) . ?
Fe2 C52 2.036(5) . ?
Fe2 C56 2.037(6) . ?
Fe2 C51 2.040(6) . ?
Fe2 C60 2.044(6) . ?
Fe2 C53 2.052(6) . ?
Fe2 C55 2.053(6) . ?
Fe2 C54 2.055(6) . ?
Fe2 C58 2.062(6) . ?
Fe2 C59 2.069(6) . ?
P2 C52 1.787(5) . ?
P2 C67 1.820(6) . ?
P2 C61 1.823(6) . ?
S2 C75 1.808(6) . ?
S2 C74 1.809(6) . ?
N2 C51 1.421(7) . ?
N2 C73 1.460(7) . ?
N2 C76 1.483(7) . ?
C51 C55 1.424(8) . ?
C51 C52 1.447(7) . ?
C52 C53 1.427(8) . ?
C53 C54 1.431(8) . ?
C53 H53 0.9500 . ?
C54 C55 1.421(8) . ?
C54 H54 0.9500 . ?
C55 H55 0.9500 . ?
C56 C57 1.418(9) . ?
C56 C60 1.433(9) . ?
C56 H56 0.9500 . ?
C57 C58 1.404(9) . ?
C57 H57 0.9500 . ?
C58 C59 1.424(9) . ?
C58 H58 0.9500 . ?
C59 C60 1.420(9) . ?
C59 H59 0.9500 . ?
C60 H60 0.9500 . ?
C61 C62 1.390(8) . ?
C61 C66 1.397(8) . ?
C62 C63 1.401(9) . ?
C62 H62 0.9500 . ?
C63 C64 1.375(10) . ?
C63 H63 0.9500 . ?
C64 C65 1.386(9) . ?
C64 H64 0.9500 . ?
C65 C66 1.391(8) . ?
C65 H65 0.9500 . ?
C66 H66 0.9500 . ?
C67 C68 1.391(8) . ?
C67 C72 1.400(8) . ?
C68 C69 1.386(8) . ?
C68 H68 0.9500 . ?
C69 C70 1.380(9) . ?
C69 H69 0.9500 . ?
C70 C71 1.379(10) . ?
C70 H70 0.9500 . ?
C71 C72 1.392(8) . ?
C71 H71 0.9500 . ?
C72 H72 0.9500 . ?
C73 C74 1.537(9) . ?
C73 H73A 0.9900 . ?
C73 H73B 0.9900 . ?
C74 H74A 0.9900 . ?
C74 H74B 0.9900 . ?
C75 C76 1.510(8) . ?
C75 H75A 0.9900 . ?
C75 H75B 0.9900 . ?
C76 H76A 0.9900 . ?
C76 H76B 0.9900 . ?
C1S Cl2S 1.732(10) . ?
C1S Cl1S 1.758(10) . ?
C1S H1S1 0.9900 . ?
C1S H1S2 0.9900 . ?
C2S Cl3S 1.760(8) . ?
C2S Cl4S 1.761(8) . ?
C2S H2S1 0.9900 . ?
C2S H2S2 0.9900 . ?
C3S Cl6S 1.758(7) . ?
C3S Cl5S 1.766(7) . ?
C3S H3S1 0.9900 . ?
C3S H3S2 0.9900 . ?
C4S Cl7S 1.759(8) . ?
C4S Cl8S 1.760(8) . ?
C4S H4S1 0.9900 . ?
C4S H4S2 0.9900 . ?
